data_7005662
loop_
_publ_author_name
'Bernhardt, Paul V.'
'Chin, Piao'
'Sharpe, Philip C.'
'Richardson, Des R.'

_publ_section_title
;
 Hydrazone chelators for the treatment of iron overload disorders: iron
 coordination chemistry and biological activity.
;
_journal_issue 30
_journal_name_full 'Dalton transactions (Cambridge, England : 2003)'
_journal_page_first 3232
_journal_page_last 3244
_journal_paper_doi 10.1039/b704102k
_journal_year 2007
_chemical_compound_source 'synthesis as described'
_chemical_formula_moiety 'C12 H14 N4 O3'
_chemical_formula_sum 'C12 H14 N4 O3'
_chemical_formula_weight 262.27
_chemical_name_systematic
;
?
;
_space_group_IT_number 2
_symmetry_cell_setting triclinic
_symmetry_Int_Tables_number 2
_symmetry_space_group_name_Hall '-P 1'
_symmetry_space_group_name_H-M 'P -1'
_atom_sites_solution_hydrogens geom
_atom_sites_solution_primary direct
_atom_sites_solution_secondary difmap
_audit_conform_dict_location ftp://ftp.iucr.org/pub/cif_core.dic
_audit_conform_dict_name cif_core.dic
_audit_conform_dict_version 2.3
_audit_creation_date 2007-03-16T15:01:38-00:00
_audit_creation_method 'WinGX routine CIF_UPDATE'
_cell_angle_alpha 87.76(2)
_cell_angle_beta 76.47(2)
_cell_angle_gamma 80.730(10)
_cell_formula_units_Z 2
_cell_length_a 6.4200(10)
_cell_length_b 8.0010(10)
_cell_length_c 12.943(2)
_cell_measurement_reflns_used 25
_cell_measurement_temperature 293(2)
_cell_measurement_theta_max 14.116
_cell_measurement_theta_min 10.363
_cell_measurement_wavelength 0.71073
_cell_volume 637.94(17)
_computing_cell_refinement 'CAD4 Express (Enraf Nonius, 1994)'
_computing_data_collection 'CAD4 Express (Enraf Nonius, 1994)'
_computing_data_reduction 'XCAD4 (Harms & Wocadlo, 1995)'
_computing_molecular_graphics 'Ortep-3 for Windows (Farrugia, 1997)'
_computing_publication_material 'WinGX publication routines (Farrugia, 1999)'
_computing_structure_refinement 'SHELXL-97 (Sheldrick, 1997)'
_diffrn_ambient_temperature 293(2)
_diffrn_detector 'scintillation LiI'
_diffrn_detector_dtime 1.195
_diffrn_measured_fraction_theta_full 1
_diffrn_measured_fraction_theta_max 1
_diffrn_measurement_device '\k-geometry diffractometer'
_diffrn_measurement_device_type 'Enraf Nonius CAD4'
_diffrn_measurement_method 'non-profiled omega/2theta scans'
_diffrn_orient_matrix_type
;
x-axis points to radiation source
the matrix is specified in reciprocal space
;
_diffrn_orient_matrix_UB_11 -0.11544
_diffrn_orient_matrix_UB_12 0.089704
_diffrn_orient_matrix_UB_13 -0.016471
_diffrn_orient_matrix_UB_21 -0.083215
_diffrn_orient_matrix_UB_22 -0.089349
_diffrn_orient_matrix_UB_23 -0.013119
_diffrn_orient_matrix_UB_31 -0.077783
_diffrn_orient_matrix_UB_32 0.003827
_diffrn_orient_matrix_UB_33 0.076633
_diffrn_radiation_monochromator graphite
_diffrn_radiation_probe x-ray
_diffrn_radiation_type MoK\a
_diffrn_radiation_wavelength 0.71069
_diffrn_reflns_av_R_equivalents 0.0117
_diffrn_reflns_av_unetI/netI 0.017
_diffrn_reflns_limit_h_max 7
_diffrn_reflns_limit_h_min 0
_diffrn_reflns_limit_k_max 9
_diffrn_reflns_limit_k_min -9
_diffrn_reflns_limit_l_max 15
_diffrn_reflns_limit_l_min -14
_diffrn_reflns_number 2466
_diffrn_reflns_theta_full 24.96
_diffrn_reflns_theta_max 24.96
_diffrn_reflns_theta_min 1.62
_diffrn_source 'Enraf Nonius FR590'
_diffrn_standards_decay_% 0
_diffrn_standards_interval_time 120
_diffrn_standards_number 3
_exptl_absorpt_coefficient_mu 0.101
_exptl_absorpt_correction_type none
_exptl_crystal_colour colourless
_exptl_crystal_density_diffrn 1.365
_exptl_crystal_density_method 'not measured'
_exptl_crystal_description prism
_exptl_crystal_F_000 276
_exptl_crystal_size_max 0.5
_exptl_crystal_size_mid 0.4
_exptl_crystal_size_min 0.3
_refine_diff_density_max 0.238
_refine_diff_density_min -0.161
_refine_diff_density_rms 0.032
_refine_ls_extinction_coef 0.056(6)
_refine_ls_extinction_expression Fc^*^=kFc[1+0.001xFc^2^\l^3^/sin(2\q)]^-1/4^
_refine_ls_extinction_method SHELXL
_refine_ls_goodness_of_fit_ref 1.027
_refine_ls_hydrogen_treatment constr
_refine_ls_matrix_type full
_refine_ls_number_parameters 173
_refine_ls_number_reflns 2247
_refine_ls_number_restraints 0
_refine_ls_restrained_S_all 1.027
_refine_ls_R_factor_all 0.051
_refine_ls_R_factor_gt 0.0341
_refine_ls_shift/su_max 0
_refine_ls_shift/su_mean 0
_refine_ls_structure_factor_coef Fsqd
_refine_ls_weighting_details 'calc w=1/[\s^2^(Fo^2^)+(0.0521P)^2^+0.1097P] where P=(Fo^2^+2Fc^2^)/3'
_refine_ls_weighting_scheme calc
_refine_ls_wR_factor_gt 0.0914
_refine_ls_wR_factor_ref 0.1017
_reflns_number_gt 1720
_reflns_number_total 2247
_reflns_threshold_expression >2sigma(I)
_cod_data_source_file b704102k.txt
_cod_data_source_block ac40343
_cod_original_cell_volume 637.94(16)
_cod_database_code 7005662

loop_
_symmetry_equiv_pos_as_xyz
'x, y, z'
'-x, -y, -z'

loop_
_atom_site_label
_atom_site_type_symbol
_atom_site_fract_x
_atom_site_fract_y
_atom_site_fract_z
_atom_site_U_iso_or_equiv
_atom_site_adp_type
_atom_site_occupancy
_atom_site_symmetry_multiplicity
_atom_site_calc_flag
_atom_site_refinement_flags
_atom_site_disorder_assembly
_atom_site_disorder_group
C1 C 1.0531(3) 0.1096(2) -0.16202(13) 0.0546(4) Uani 1 1 d . . .
H1 H 0.9925 0.0758 -0.2149 0.066 Uiso 1 1 calc R . .
C2 C 1.2712(3) 0.0605(2) -0.17028(13) 0.0529(4) Uani 1 1 d . . .
H2 H 1.3553 -0.0061 -0.2268 0.063 Uiso 1 1 calc R . .
C3 C 1.3632(2) 0.1117(2) -0.09340(12) 0.0513(4) Uani 1 1 d . . .
H3 H 1.5114 0.0827 -0.0981 0.062 Uiso 1 1 calc R . .
C4 C 1.2320(2) 0.20657(19) -0.00920(12) 0.0466(4) Uani 1 1 d . . .
H4 H 1.29 0.2418 0.0442 0.056 Uiso 1 1 calc R . .
C5 C 1.0127(2) 0.24855(17) -0.00544(11) 0.0391(3) Uani 1 1 d . . .
C6 C 0.8587(2) 0.34832(18) 0.08029(11) 0.0417(4) Uani 1 1 d . . .
H6 H 0.7156 0.3806 0.0753 0.05 Uiso 1 1 calc R . .
C7 C 0.8122(2) 0.54020(19) 0.32225(11) 0.0415(3) Uani 1 1 d . . .
C8 C 0.6363(2) 0.64482(18) 0.40077(11) 0.0399(3) Uani 1 1 d . . .
C9 C 0.4307(2) 0.7071(2) 0.38646(13) 0.0527(4) Uani 1 1 d . . .
H9 H 0.3922 0.6857 0.3239 0.063 Uiso 1 1 calc R . .
C10 C 0.2844(3) 0.8009(2) 0.46613(14) 0.0594(5) Uani 1 1 d . . .
H10 H 0.1453 0.8432 0.4583 0.071 Uiso 1 1 calc R . .
C11 C 0.3457(3) 0.8312(2) 0.55687(13) 0.0580(4) Uani 1 1 d . . .
H11 H 0.2449 0.895 0.61 0.07 Uiso 1 1 calc R . .
C12 C 0.6823(3) 0.6825(2) 0.49577(12) 0.0493(4) Uani 1 1 d . . .
H12 H 0.8198 0.6412 0.5062 0.059 Uiso 1 1 calc R . .
N1 N 0.92302(19) 0.20364(16) -0.08197(10) 0.0473(3) Uani 1 1 d . . .
N2 N 0.91689(18) 0.39163(15) 0.16139(9) 0.0413(3) Uani 1 1 d . . .
N3 N 0.75802(18) 0.48765(15) 0.23576(9) 0.0412(3) Uani 1 1 d . . .
H3A H 0.6278 0.5133 0.2272 0.049 Uiso 1 1 calc R . .
N4 N 0.5418(2) 0.77444(19) 0.57339(11) 0.0593(4) Uani 1 1 d . . .
O1 O 0.99610(16) 0.50520(16) 0.33684(8) 0.0606(4) Uani 1 1 d . . .
O2 O 0.36489(16) 0.53538(15) 0.16413(9) 0.0599(3) Uani 1 1 d . . .
H21 H 0.3045 0.6157 0.1327 0.09 Uiso 1 1 d R . .
H22 H 0.2613 0.4978 0.2031 0.09 Uiso 1 1 d R . .
O3 O 0.7939(2) 0.87225(17) 0.71832(12) 0.0862(5) Uani 1 1 d . . .
H31 H 0.8663 0.7776 0.7314 0.129 Uiso 1 1 d R . .
H32 H 0.7027 0.8397 0.6842 0.129 Uiso 1 1 d R . .

loop_
_atom_site_aniso_label
_atom_site_aniso_U_11
_atom_site_aniso_U_22
_atom_site_aniso_U_33
_atom_site_aniso_U_23
_atom_site_aniso_U_13
_atom_site_aniso_U_12
C1 0.0569(10) 0.0620(10) 0.0457(9) -0.0157(8) -0.0119(7) -0.0077(8)
C2 0.0553(10) 0.0526(9) 0.0431(9) -0.0085(7) -0.0002(7) -0.0002(7)
C3 0.0411(8) 0.0588(10) 0.0477(9) -0.0001(7) -0.0052(7) 0.0036(7)
C4 0.0418(8) 0.0571(9) 0.0408(8) -0.0039(7) -0.0120(7) -0.0027(7)
C5 0.0400(8) 0.0403(8) 0.0360(7) -0.0014(6) -0.0084(6) -0.0037(6)
C6 0.0348(7) 0.0484(8) 0.0413(8) -0.0051(6) -0.0101(6) -0.0018(6)
C7 0.0357(7) 0.0526(9) 0.0357(8) -0.0012(6) -0.0093(6) -0.0041(6)
C8 0.0392(7) 0.0453(8) 0.0351(7) -0.0013(6) -0.0070(6) -0.0080(6)
C9 0.0461(9) 0.0681(10) 0.0430(9) -0.0123(7) -0.0131(7) 0.0009(7)
C10 0.0429(9) 0.0720(12) 0.0589(10) -0.0165(9) -0.0097(7) 0.0052(8)
C11 0.0570(10) 0.0622(11) 0.0479(9) -0.0191(8) -0.0010(8) -0.0016(8)
C12 0.0455(8) 0.0614(10) 0.0418(8) -0.0080(7) -0.0113(7) -0.0071(7)
N1 0.0440(7) 0.0542(8) 0.0444(7) -0.0105(6) -0.0120(6) -0.0043(6)
N2 0.0356(6) 0.0482(7) 0.0376(6) -0.0050(5) -0.0065(5) -0.0006(5)
N3 0.0307(6) 0.0526(7) 0.0381(6) -0.0082(5) -0.0078(5) 0.0016(5)
N4 0.0611(9) 0.0712(10) 0.0453(8) -0.0167(7) -0.0117(7) -0.0066(7)
O1 0.0395(6) 0.0948(9) 0.0459(6) -0.0153(6) -0.0147(5) 0.0050(6)
O2 0.0361(6) 0.0806(8) 0.0634(7) -0.0035(6) -0.0149(5) -0.0043(5)
O3 0.0897(10) 0.0766(9) 0.1023(11) -0.0284(8) -0.0556(9) 0.0137(7)

loop_
_atom_type_symbol
_atom_type_description
_atom_type_scat_dispersion_real
_atom_type_scat_dispersion_imag
_atom_type_scat_source
C C 0.0033 0.0016 'International Tables Vol C Tables 4.2.6.8 and 6.1.1.4'
H H 0 0 'International Tables Vol C Tables 4.2.6.8 and 6.1.1.4'
N N 0.0061 0.0033 'International Tables Vol C Tables 4.2.6.8 and 6.1.1.4'
O O 0.0106 0.006 'International Tables Vol C Tables 4.2.6.8 and 6.1.1.4'

loop_
_geom_angle_atom_site_label_1
_geom_angle_atom_site_label_2
_geom_angle_atom_site_label_3
_geom_angle
_geom_angle_site_symmetry_1
_geom_angle_site_symmetry_3
_geom_angle_publ_flag
N1 C1 C2 123.46(14) . . ?
C1 C2 C3 118.80(14) . . ?
C2 C3 C4 118.87(14) . . ?
C3 C4 C5 118.93(14) . . ?
N1 C5 C4 122.49(13) . . ?
N1 C5 C6 114.00(12) . . ?
C4 C5 C6 123.49(13) . . ?
N2 C6 C5 121.27(13) . . ?
O1 C7 N3 122.35(13) . . ?
O1 C7 C8 120.88(13) . . ?
N3 C7 C8 116.77(12) . . ?
C12 C8 C9 117.25(13) . . ?
C12 C8 C7 117.34(13) . . ?
C9 C8 C7 125.41(13) . . ?
C10 C9 C8 119.04(15) . . ?
C11 C10 C9 119.24(15) . . ?
N4 C11 C10 123.52(15) . . ?
N4 C12 C8 124.16(15) . . ?
C1 N1 C5 117.39(13) . . ?
C6 N2 N3 115.80(11) . . ?
C7 N3 N2 118.26(11) . . ?
C11 N4 C12 116.78(14) . . ?

loop_
_geom_bond_atom_site_label_1
_geom_bond_atom_site_label_2
_geom_bond_distance
_geom_bond_site_symmetry_2
_geom_bond_publ_flag
C1 N1 1.3381(19) . ?
C1 C2 1.372(2) . ?
C2 C3 1.375(2) . ?
C3 C4 1.379(2) . ?
C4 C5 1.3838(19) . ?
C5 N1 1.3427(18) . ?
C5 C6 1.465(2) . ?
C6 N2 1.2708(18) . ?
C7 O1 1.2254(17) . ?
C7 N3 1.3480(18) . ?
C7 C8 1.495(2) . ?
C8 C12 1.385(2) . ?
C8 C9 1.385(2) . ?
C9 C10 1.374(2) . ?
C10 C11 1.364(2) . ?
C11 N4 1.331(2) . ?
C12 N4 1.336(2) . ?
N2 N3 1.3795(16) . ?

loop_
_cod_related_entry_id
_cod_related_entry_database
_cod_related_entry_code
1 ChemSpider 21190468
